data_4125359
loop_
_publ_author_name
'Metrano, Anthony J.'
'Abascal, Nadia C.'
'Mercado, Brandon Q.'
'Paulson, Eric K.'
'Hurtley, Anna E.'
'Miller, Scott J.'

_publ_section_title
;
 Diversity of Secondary Structure in Catalytic Peptides with
 \b-Turn-Biased Sequences.
;
_journal_issue 1
_journal_name_full 'Journal of the American Chemical Society'
_journal_page_first 492
_journal_page_last 516
_journal_paper_doi 10.1021/jacs.6b11348
_journal_volume 139
_journal_year 2017
_chemical_absolute_configuration ad
_chemical_formula_moiety 'C27 H48 N6 O6'
_chemical_formula_sum 'C27 H48 N6 O6'
_chemical_formula_weight 552.71
_space_group_crystal_system orthorhombic
_space_group_IT_number 19
_space_group_name_Hall 'P 2ac 2ab'
_space_group_name_H-M_alt 'P 21 21 21'
_symmetry_space_group_name_Hall 'P 2ac 2ab'
_symmetry_space_group_name_H-M 'P 21 21 21'
_atom_sites_solution_hydrogens mixed
_atom_sites_solution_primary direct
_atom_sites_solution_secondary difmap
_audit_creation_method SHELXL-2014/7
_cell_angle_alpha 90
_cell_angle_beta 90
_cell_angle_gamma 90
_cell_formula_units_Z 4
_cell_length_a 9.7541(7)
_cell_length_b 10.7355(8)
_cell_length_c 29.430(2)
_cell_measurement_reflns_used 662
_cell_measurement_temperature 93(2)
_cell_measurement_theta_max 68.3
_cell_measurement_theta_min 3.0
_cell_volume 3081.8(4)
_computing_cell_refinement 'CrystalClear-SM Expert 2.0 r15 (Rigaku, 2011)'
_computing_data_collection 'CrystalClear-SM Expert 2.0 r15 (Rigaku, 2011)'
_computing_data_reduction 'CrystalClear-SM Expert 2.0 r15 (Rigaku, 2011)'
_computing_molecular_graphics
; 
The symmetry employed for this shelxl refinement is uniquely defined 
by the following loop, which should always be used as a source of 
symmetry information in preference to the above space-group names. 
They are only intended as comments. 
;
_computing_publication_material 'SHELXL-2013/2 (Sheldrick, 2014)'
_computing_structure_refinement 'SHELXL-2014/7 (Sheldrick, 2014)'
_computing_structure_solution 'SHELXT-2014/5 (Sheldrick, 2014)'
_diffrn_ambient_temperature 93(2)
_diffrn_detector_area_resol_mean 22.2
_diffrn_measured_fraction_theta_full 0.999
_diffrn_measured_fraction_theta_max 0.999
_diffrn_measurement_device_type 'Rigaku Saturn 944+ CCD'
_diffrn_measurement_method \w
_diffrn_radiation_type CuK\a
_diffrn_radiation_wavelength 1.54178
_diffrn_reflns_av_R_equivalents 0.0385
_diffrn_reflns_av_unetI/netI 0.0123
_diffrn_reflns_Laue_measured_fraction_full 0.999
_diffrn_reflns_Laue_measured_fraction_max 0.999
_diffrn_reflns_limit_h_max 11
_diffrn_reflns_limit_h_min -11
_diffrn_reflns_limit_k_max 12
_diffrn_reflns_limit_k_min -12
_diffrn_reflns_limit_l_max 35
_diffrn_reflns_limit_l_min -35
_diffrn_reflns_number 102893
_diffrn_reflns_point_group_measured_fraction_full 0.999
_diffrn_reflns_point_group_measured_fraction_max 0.998
_diffrn_reflns_theta_full 67.679
_diffrn_reflns_theta_max 67.818
_diffrn_reflns_theta_min 3.003
_diffrn_source 'Sealed Tube'
_exptl_absorpt_coefficient_mu 0.691
_exptl_absorpt_correction_T_max 0.886
_exptl_absorpt_correction_T_min 0.787
_exptl_absorpt_correction_type multi-scan
_exptl_absorpt_process_details 'Jacobson, R. (1998) Private Communication'
_exptl_crystal_colour Colorless
_exptl_crystal_density_diffrn 1.191
_exptl_crystal_density_method 'not measured'
_exptl_crystal_description Prism
_exptl_crystal_F_000 1200
_exptl_crystal_size_max 0.180
_exptl_crystal_size_mid 0.180
_exptl_crystal_size_min 0.180
_refine_diff_density_max 0.225
_refine_diff_density_min -0.258
_refine_diff_density_rms 0.097
_refine_ls_abs_structure_details
; 
 Flack x determined using 2354 quotients [(I+)-(I-)]/[(I+)+(I-)] 
 (Parsons, Flack and Wagner, Acta Cryst. B69 (2013) 249-259). 
;
_refine_ls_abs_structure_Flack 0.02(2)
_refine_ls_extinction_method none
_refine_ls_goodness_of_fit_ref 1.148
_refine_ls_hydrogen_treatment mixed
_refine_ls_matrix_type full
_refine_ls_number_parameters 372
_refine_ls_number_reflns 5595
_refine_ls_number_restraints 0
_refine_ls_restrained_S_all 1.148
_refine_ls_R_factor_all 0.0255
_refine_ls_R_factor_gt 0.0239
_refine_ls_shift/su_max 0.001
_refine_ls_shift/su_mean 0.000
_refine_ls_structure_factor_coef Fsqd
_refine_ls_weighting_details 'w=1/[\s^2^(Fo^2^)+(0.0436P)^2^+0.3724P] where P=(Fo^2^+2Fc^2^)/3'
_refine_ls_weighting_scheme calc
_refine_ls_wR_factor_gt 0.0667
_refine_ls_wR_factor_ref 0.0737
_reflns_Friedel_coverage 0.757
_reflns_Friedel_fraction_full 0.999
_reflns_Friedel_fraction_max 0.997
_reflns_number_gt 5508
_reflns_number_total 5595
_reflns_threshold_expression 'I > 2\s(I)'
_cod_data_source_file ja6b11348_si_006.cif
_cod_data_source_block 007-15071
_cod_depositor_comments 'Adding full bibliography for 4125336--4125366.cif.'
_cod_original_cell_volume 3081.7(4)
_cod_database_code 4125359
_shelx_shelxl_version_number 2014/7
_shelx_space_group_comment
; 
The symmetry employed for this shelxl refinement is uniquely defined 
by the following loop, which should always be used as a source of 
symmetry information in preference to the above space-group names. 
They are only intended as comments. 
;
_shelx_estimated_absorpt_t_min 0.886
_shelx_estimated_absorpt_t_max 0.886

loop_
_space_group_symop_operation_xyz
'x, y, z'
'-x+1/2, -y, z+1/2'
'-x, y+1/2, -z+1/2'
'x+1/2, -y+1/2, -z'

loop_
_atom_site_label
_atom_site_type_symbol
_atom_site_fract_x
_atom_site_fract_y
_atom_site_fract_z
_atom_site_U_iso_or_equiv
_atom_site_adp_type
_atom_site_occupancy
_atom_site_site_symmetry_order
_atom_site_calc_flag
_atom_site_refinement_flags_posn
_atom_site_refinement_flags_adp
O1 O 0.78181(12) 0.12094(11) 0.68037(4) 0.0244(3) Uani 1 1 d . .
O2 O 0.66098(12) -0.06118(11) 0.67781(4) 0.0233(3) Uani 1 1 d . .
O3 O 0.32631(11) 0.22135(10) 0.59122(4) 0.0197(2) Uani 1 1 d . .
O4 O 0.57852(12) 0.21243(11) 0.50675(4) 0.0230(3) Uani 1 1 d . .
O5 O 0.53792(15) 0.60193(12) 0.50937(4) 0.0319(3) Uani 1 1 d . .
O6 O 0.60789(15) 0.38167(12) 0.63574(5) 0.0401(4) Uani 1 1 d . .
N1 N 0.58616(14) 0.11699(13) 0.64344(5) 0.0187(3) Uani 1 1 d . .
H1 H 0.599(2) 0.197(2) 0.6428(6) 0.020(5) Uiso 1 1 d . .
N2 N 0.41719(15) 0.10177(14) 0.72450(4) 0.0223(3) Uani 1 1 d . .
N3 N 0.41124(14) 0.04703(12) 0.55948(4) 0.0183(3) Uani 1 1 d . .
N4 N 0.37774(15) 0.30227(13) 0.48658(4) 0.0178(3) Uani 1 1 d . .
H4 H 0.292(2) 0.2983(18) 0.4870(7) 0.021(5) Uiso 1 1 d . .
N5 N 0.44310(14) 0.46113(14) 0.55741(5) 0.0201(3) Uani 1 1 d . .
H5 H 0.407(2) 0.390(2) 0.5608(7) 0.028(5) Uiso 1 1 d . .
N6 N 0.71138(15) 0.56518(14) 0.62426(5) 0.0227(3) Uani 1 1 d . .
C1 C 0.8205(2) 0.0377(3) 0.75682(7) 0.0454(6) Uani 1 1 d . .
H1A H 0.7652 0.1071 0.7683 0.068 Uiso 1 1 calc R U
H1B H 0.8922 0.0175 0.7789 0.068 Uiso 1 1 calc R U
H1C H 0.7617 -0.0352 0.7522 0.068 Uiso 1 1 calc R U
C2 C 0.88646(18) 0.07472(19) 0.71182(6) 0.0275(4) Uani 1 1 d . .
C3 C 0.9649(2) -0.03208(19) 0.69065(7) 0.0325(4) Uani 1 1 d . .
H3A H 0.9039 -0.1041 0.6872 0.049 Uiso 1 1 calc R U
H3B H 1.0422 -0.0545 0.7103 0.049 Uiso 1 1 calc R U
H3C H 0.9992 -0.0068 0.6607 0.049 Uiso 1 1 calc R U
C4 C 0.9769(2) 0.1885(2) 0.71768(8) 0.0415(5) Uani 1 1 d . .
H4A H 1.0157 0.2122 0.6882 0.062 Uiso 1 1 calc R U
H4B H 1.0513 0.1692 0.7389 0.062 Uiso 1 1 calc R U
H4C H 0.9221 0.2575 0.7297 0.062 Uiso 1 1 calc R U
C5 C 0.67410(17) 0.04880(15) 0.66895(5) 0.0188(3) Uani 1 1 d . .
C6 C 0.44305(16) 0.07864(15) 0.64139(5) 0.0177(3) Uani 1 1 d . .
H6 H 0.4376 -0.0142 0.6433 0.021 Uiso 1 1 calc R U
C7 C 0.38727(16) 0.12144(14) 0.59545(5) 0.0170(3) Uani 1 1 d . .
C8 C 0.49638(18) -0.06662(15) 0.55877(6) 0.0228(4) Uani 1 1 d . .
H8A H 0.4438 -0.1397 0.5696 0.027 Uiso 1 1 calc R U
H8B H 0.5790 -0.0565 0.5779 0.027 Uiso 1 1 calc R U
C9 C 0.5350(2) -0.08081(17) 0.50891(6) 0.0274(4) Uani 1 1 d . .
H9A H 0.5454 -0.1696 0.5006 0.033 Uiso 1 1 calc R U
H9B H 0.6213 -0.0362 0.5020 0.033 Uiso 1 1 calc R U
C10 C 0.4130(2) -0.02155(17) 0.48398(6) 0.0263(4) Uani 1 1 d . .
H10A H 0.4400 0.0065 0.4532 0.032 Uiso 1 1 calc R U
H10B H 0.3361 -0.0813 0.4813 0.032 Uiso 1 1 calc R U
C11 C 0.37289(17) 0.08956(15) 0.51389(5) 0.0191(3) Uani 1 1 d . .
H11 H 0.2720 0.1055 0.5121 0.023 Uiso 1 1 calc R U
C12 C 0.45349(17) 0.20698(15) 0.50218(5) 0.0175(3) Uani 1 1 d . .
C13 C 0.43821(16) 0.42083(16) 0.47638(5) 0.0197(3) Uani 1 1 d . .
C14 C 0.47829(17) 0.50226(16) 0.51585(6) 0.0213(3) Uani 1 1 d . .
C15 C 0.47090(17) 0.53340(15) 0.59818(6) 0.0210(3) Uani 1 1 d . .
H15 H 0.4799 0.6235 0.5901 0.025 Uiso 1 1 calc R U
C16 C 0.35379(18) 0.51675(16) 0.63239(6) 0.0230(4) Uani 1 1 d . .
H16A H 0.3519 0.4288 0.6425 0.028 Uiso 1 1 calc R U
H16B H 0.3727 0.5691 0.6594 0.028 Uiso 1 1 calc R U
C17 C 0.21306(18) 0.55097(17) 0.61358(6) 0.0259(4) Uani 1 1 d . .
H17A H 0.1918 0.4941 0.5881 0.031 Uiso 1 1 calc R U
H17B H 0.1439 0.5362 0.6376 0.031 Uiso 1 1 calc R U
C18 C 0.19816(18) 0.68462(18) 0.59690(6) 0.0281(4) Uani 1 1 d . .
H18A H 0.1037 0.6969 0.5854 0.034 Uiso 1 1 calc R U
H18B H 0.2619 0.6981 0.5712 0.034 Uiso 1 1 calc R U
C19 C 0.2273(2) 0.78118(17) 0.63361(7) 0.0334(4) Uani 1 1 d . .
H19A H 0.2098 0.8648 0.6215 0.050 Uiso 1 1 calc R U
H19B H 0.3234 0.7749 0.6431 0.050 Uiso 1 1 calc R U
H19C H 0.1676 0.7660 0.6598 0.050 Uiso 1 1 calc R U
C20 C 0.60415(18) 0.48784(16) 0.62036(6) 0.0233(4) Uani 1 1 d . .
C21 C 0.83245(18) 0.5218(2) 0.64851(6) 0.0308(4) Uani 1 1 d . .
H21A H 0.8098 0.4463 0.6656 0.046 Uiso 1 1 calc R U
H21B H 0.8635 0.5867 0.6696 0.046 Uiso 1 1 calc R U
H21C H 0.9055 0.5033 0.6267 0.046 Uiso 1 1 calc R U
C22 C 0.7178(2) 0.69199(17) 0.60607(7) 0.0299(4) Uani 1 1 d . .
H22A H 0.6634 0.6969 0.5781 0.045 Uiso 1 1 calc R U
H22B H 0.8134 0.7135 0.5994 0.045 Uiso 1 1 calc R U
H22C H 0.6811 0.7505 0.6285 0.045 Uiso 1 1 calc R U
C23 C 0.52493(19) 0.43096(18) 0.43404(6) 0.0250(4) Uani 1 1 d . .
H23A H 0.6042 0.4885 0.4348 0.030 Uiso 1 1 calc R U
H23B H 0.5390 0.3545 0.4158 0.030 Uiso 1 1 calc R U
C24 C 0.38444(19) 0.48688(18) 0.43460(6) 0.0265(4) Uani 1 1 d . .
H24A H 0.3119 0.4449 0.4167 0.032 Uiso 1 1 calc R U
H24B H 0.3772 0.5788 0.4357 0.032 Uiso 1 1 calc R U
C25 C 0.36012(17) 0.13582(16) 0.68032(5) 0.0213(3) Uani 1 1 d . .
H25A H 0.3600 0.2277 0.6772 0.026 Uiso 1 1 calc R U
H25B H 0.2640 0.1066 0.6784 0.026 Uiso 1 1 calc R U
C26 C 0.3773(2) -0.02265(17) 0.73840(6) 0.0278(4) Uani 1 1 d . .
H26A H 0.2774 -0.0262 0.7420 0.042 Uiso 1 1 calc R U
H26B H 0.4214 -0.0430 0.7674 0.042 Uiso 1 1 calc R U
H26C H 0.4060 -0.0828 0.7152 0.042 Uiso 1 1 calc R U
C27 C 0.3816(2) 0.19263(18) 0.75925(6) 0.0291(4) Uani 1 1 d . .
H27A H 0.4116 0.2756 0.7495 0.044 Uiso 1 1 calc R U
H27B H 0.4272 0.1706 0.7878 0.044 Uiso 1 1 calc R U
H27C H 0.2821 0.1928 0.7638 0.044 Uiso 1 1 calc R U

loop_
_atom_site_aniso_label
_atom_site_aniso_U_11
_atom_site_aniso_U_22
_atom_site_aniso_U_33
_atom_site_aniso_U_23
_atom_site_aniso_U_13
_atom_site_aniso_U_12
O1 0.0188(6) 0.0247(6) 0.0298(6) -0.0013(5) -0.0073(5) 0.0003(5)
O2 0.0254(6) 0.0208(6) 0.0237(6) 0.0014(5) -0.0018(5) 0.0030(5)
O3 0.0200(5) 0.0200(6) 0.0191(5) 0.0006(4) -0.0008(4) 0.0018(5)
O4 0.0149(6) 0.0259(6) 0.0282(6) 0.0044(5) -0.0012(5) 0.0005(5)
O5 0.0414(8) 0.0259(7) 0.0284(6) 0.0050(5) 0.0003(6) -0.0109(6)
O6 0.0394(8) 0.0228(7) 0.0580(9) 0.0110(6) -0.0198(7) -0.0012(6)
N1 0.0181(7) 0.0167(7) 0.0213(7) 0.0018(5) -0.0014(5) -0.0013(6)
N2 0.0248(7) 0.0258(7) 0.0164(7) -0.0005(5) -0.0011(5) 0.0013(6)
N3 0.0197(7) 0.0180(7) 0.0171(6) 0.0005(5) -0.0002(5) 0.0000(5)
N4 0.0132(7) 0.0214(7) 0.0190(6) 0.0017(5) -0.0006(5) -0.0002(5)
N5 0.0221(7) 0.0178(7) 0.0202(7) 0.0009(5) 0.0001(6) -0.0024(6)
N6 0.0205(7) 0.0244(7) 0.0233(7) -0.0007(6) -0.0002(6) 0.0006(6)
C1 0.0357(11) 0.0795(17) 0.0211(9) -0.0035(10) -0.0025(8) -0.0012(11)
C2 0.0199(8) 0.0416(10) 0.0210(8) -0.0037(8) -0.0068(7) 0.0035(8)
C3 0.0240(9) 0.0403(11) 0.0331(9) 0.0024(8) -0.0047(8) 0.0089(8)
C4 0.0254(10) 0.0498(13) 0.0494(12) -0.0137(10) -0.0121(9) -0.0003(10)
C5 0.0186(8) 0.0218(8) 0.0160(7) -0.0029(6) 0.0004(6) 0.0010(7)
C6 0.0176(8) 0.0172(7) 0.0182(8) 0.0016(6) -0.0009(6) -0.0006(6)
C7 0.0146(7) 0.0183(8) 0.0180(7) 0.0004(6) 0.0014(6) -0.0037(6)
C8 0.0269(9) 0.0177(8) 0.0238(8) 0.0002(6) 0.0030(7) 0.0029(7)
C9 0.0367(10) 0.0203(8) 0.0253(9) -0.0021(7) 0.0049(8) 0.0031(7)
C10 0.0351(10) 0.0228(9) 0.0209(8) -0.0045(7) 0.0000(7) -0.0023(7)
C11 0.0196(8) 0.0221(8) 0.0155(7) -0.0005(6) -0.0016(6) -0.0024(6)
C12 0.0168(8) 0.0233(8) 0.0125(7) -0.0015(6) 0.0002(6) 0.0000(6)
C13 0.0173(8) 0.0230(8) 0.0189(8) 0.0055(6) 0.0002(6) 0.0012(7)
C14 0.0187(8) 0.0205(8) 0.0247(8) 0.0045(7) -0.0003(6) 0.0012(7)
C15 0.0234(8) 0.0167(8) 0.0228(8) -0.0009(6) -0.0026(7) -0.0011(6)
C16 0.0260(9) 0.0225(8) 0.0206(8) -0.0016(6) 0.0000(7) -0.0017(7)
C17 0.0220(8) 0.0316(9) 0.0242(8) -0.0062(7) 0.0027(7) -0.0042(7)
C18 0.0205(9) 0.0379(10) 0.0258(9) 0.0000(8) -0.0011(7) 0.0044(8)
C19 0.0380(11) 0.0274(9) 0.0349(10) -0.0002(8) 0.0039(8) 0.0070(8)
C20 0.0258(9) 0.0205(8) 0.0236(8) -0.0021(7) -0.0026(7) 0.0017(7)
C21 0.0203(8) 0.0429(11) 0.0293(9) -0.0016(8) -0.0037(7) 0.0011(8)
C22 0.0278(9) 0.0251(9) 0.0368(10) -0.0010(8) 0.0000(8) -0.0050(8)
C23 0.0250(9) 0.0306(9) 0.0194(8) 0.0070(7) 0.0026(7) 0.0004(7)
C24 0.0283(9) 0.0300(9) 0.0213(8) 0.0089(7) -0.0027(7) 0.0028(8)
C25 0.0203(8) 0.0249(8) 0.0187(8) 0.0004(6) -0.0007(7) 0.0017(7)
C26 0.0328(10) 0.0300(9) 0.0208(8) 0.0035(7) 0.0007(7) 0.0016(8)
C27 0.0305(9) 0.0360(10) 0.0207(8) -0.0047(7) -0.0017(7) -0.0002(8)

loop_
_atom_type_symbol
_atom_type_description
_atom_type_scat_dispersion_real
_atom_type_scat_dispersion_imag
_atom_type_scat_source
C C 0.0181 0.0091 'International Tables Vol C Tables 4.2.6.8 and 6.1.1.4'
H H 0.0000 0.0000 'International Tables Vol C Tables 4.2.6.8 and 6.1.1.4'
N N 0.0311 0.0180 'International Tables Vol C Tables 4.2.6.8 and 6.1.1.4'
O O 0.0492 0.0322 'International Tables Vol C Tables 4.2.6.8 and 6.1.1.4'

loop_
_geom_angle_atom_site_label_1
_geom_angle_atom_site_label_2
_geom_angle_atom_site_label_3
_geom_angle
C5 O1 C2 120.41(13)
C5 N1 C6 118.49(14)
C5 N1 H1 117.3(13)
C6 N1 H1 114.4(14)
C26 N2 C27 110.80(14)
C26 N2 C25 112.28(14)
C27 N2 C25 111.53(14)
C7 N3 C11 119.37(13)
C7 N3 C8 126.82(13)
C11 N3 C8 112.83(12)
C12 N4 C13 121.41(14)
C12 N4 H4 120.4(14)
C13 N4 H4 117.3(14)
C14 N5 C15 121.84(14)
C14 N5 H5 120.7(14)
C15 N5 H5 117.4(14)
C20 N6 C21 118.47(15)
C20 N6 C22 125.33(15)
C21 N6 C22 116.20(15)
C2 C1 H1A 109.5
C2 C1 H1B 109.5
H1A C1 H1B 109.5
C2 C1 H1C 109.5
H1A C1 H1C 109.5
H1B C1 H1C 109.5
O1 C2 C3 110.43(14)
O1 C2 C4 101.80(15)
C3 C2 C4 111.30(16)
O1 C2 C1 110.06(15)
C3 C2 C1 111.94(18)
C4 C2 C1 110.87(17)
C2 C3 H3A 109.5
C2 C3 H3B 109.5
H3A C3 H3B 109.5
C2 C3 H3C 109.5
H3A C3 H3C 109.5
H3B C3 H3C 109.5
C2 C4 H4A 109.5
C2 C4 H4B 109.5
H4A C4 H4B 109.5
C2 C4 H4C 109.5
H4A C4 H4C 109.5
H4B C4 H4C 109.5
O2 C5 O1 125.91(16)
O2 C5 N1 125.24(16)
O1 C5 N1 108.74(14)
N1 C6 C7 107.03(12)
N1 C6 C25 111.23(13)
C7 C6 C25 110.70(13)
N1 C6 H6 109.3
C7 C6 H6 109.3
C25 C6 H6 109.3
O3 C7 N3 121.37(14)
O3 C7 C6 121.51(14)
N3 C7 C6 117.09(13)
N3 C8 C9 103.62(13)
N3 C8 H8A 111.0
C9 C8 H8A 111.0
N3 C8 H8B 111.0
C9 C8 H8B 111.0
H8A C8 H8B 109.0
C8 C9 C10 103.16(14)
C8 C9 H9A 111.1
C10 C9 H9A 111.1
C8 C9 H9B 111.1
C10 C9 H9B 111.1
H9A C9 H9B 109.1
C11 C10 C9 104.21(14)
C11 C10 H10A 110.9
C9 C10 H10A 110.9
C11 C10 H10B 110.9
C9 C10 H10B 110.9
H10A C10 H10B 108.9
N3 C11 C12 109.44(13)
N3 C11 C10 102.60(13)
C12 C11 C10 112.44(13)
N3 C11 H11 110.7
C12 C11 H11 110.7
C10 C11 H11 110.7
O4 C12 N4 123.19(16)
O4 C12 C11 121.77(15)
N4 C12 C11 115.04(14)
N4 C13 C14 117.43(13)
N4 C13 C23 117.84(15)
C14 C13 C23 116.70(14)
N4 C13 C24 116.31(14)
C14 C13 C24 116.41(14)
C23 C13 C24 59.32(11)
O5 C14 N5 123.10(16)
O5 C14 C13 120.48(15)
N5 C14 C13 116.40(14)
N5 C15 C16 109.92(13)
N5 C15 C20 109.80(13)
C16 C15 C20 108.33(13)
N5 C15 H15 109.6
C16 C15 H15 109.6
C20 C15 H15 109.6
C17 C16 C15 113.84(14)
C17 C16 H16A 108.8
C15 C16 H16A 108.8
C17 C16 H16B 108.8
C15 C16 H16B 108.8
H16A C16 H16B 107.7
C18 C17 C16 115.45(15)
C18 C17 H17A 108.4
C16 C17 H17A 108.4
C18 C17 H17B 108.4
C16 C17 H17B 108.4
H17A C17 H17B 107.5
C17 C18 C19 113.23(15)
C17 C18 H18A 108.9
C19 C18 H18A 108.9
C17 C18 H18B 108.9
C19 C18 H18B 108.9
H18A C18 H18B 107.7
C18 C19 H19A 109.5
C18 C19 H19B 109.5
H19A C19 H19B 109.5
C18 C19 H19C 109.5
H19A C19 H19C 109.5
H19B C19 H19C 109.5
O6 C20 N6 121.38(17)
O6 C20 C15 118.57(16)
N6 C20 C15 120.00(14)
N6 C21 H21A 109.5
N6 C21 H21B 109.5
H21A C21 H21B 109.5
N6 C21 H21C 109.5
H21A C21 H21C 109.5
H21B C21 H21C 109.5
N6 C22 H22A 109.5
N6 C22 H22B 109.5
H22A C22 H22B 109.5
N6 C22 H22C 109.5
H22A C22 H22C 109.5
H22B C22 H22C 109.5
C24 C23 C13 60.45(11)
C24 C23 H23A 117.7
C13 C23 H23A 117.7
C24 C23 H23B 117.7
C13 C23 H23B 117.7
H23A C23 H23B 114.8
C23 C24 C13 60.23(11)
C23 C24 H24A 117.7
C13 C24 H24A 117.7
C23 C24 H24B 117.7
C13 C24 H24B 117.7
H24A C24 H24B 114.9
N2 C25 C6 111.37(13)
N2 C25 H25A 109.4
C6 C25 H25A 109.4
N2 C25 H25B 109.4
C6 C25 H25B 109.4
H25A C25 H25B 108.0
N2 C26 H26A 109.5
N2 C26 H26B 109.5
H26A C26 H26B 109.5
N2 C26 H26C 109.5
H26A C26 H26C 109.5
H26B C26 H26C 109.5
N2 C27 H27A 109.5
N2 C27 H27B 109.5
H27A C27 H27B 109.5
N2 C27 H27C 109.5
H27A C27 H27C 109.5
H27B C27 H27C 109.5

loop_
_geom_bond_atom_site_label_1
_geom_bond_atom_site_label_2
_geom_bond_distance
O1 C5 1.348(2)
O1 C2 1.464(2)
O2 C5 1.216(2)
O3 C7 1.233(2)
O4 C12 1.228(2)
O5 C14 1.233(2)
O6 C20 1.227(2)
N1 C5 1.355(2)
N1 C6 1.457(2)
N1 H1 0.87(2)
N2 C26 1.450(2)
N2 C27 1.455(2)
N2 C25 1.461(2)
N3 C7 1.347(2)
N3 C11 1.466(2)
N3 C8 1.476(2)
N4 C12 1.343(2)
N4 C13 1.435(2)
N4 H4 0.83(2)
N5 C14 1.345(2)
N5 C15 1.454(2)
N5 H5 0.85(2)
N6 C20 1.340(2)
N6 C21 1.456(2)
N6 C22 1.464(2)
C1 C2 1.525(3)
C1 H1A 0.9800
C1 H1B 0.9800
C1 H1C 0.9800
C2 C3 1.512(3)
C2 C4 1.516(3)
C3 H3A 0.9800
C3 H3B 0.9800
C3 H3C 0.9800
C4 H4A 0.9800
C4 H4B 0.9800
C4 H4C 0.9800
C6 C7 1.528(2)
C6 C25 1.531(2)
C6 H6 1.0000
C8 C9 1.522(2)
C8 H8A 0.9900
C8 H8B 0.9900
C9 C10 1.536(3)
C9 H9A 0.9900
C9 H9B 0.9900
C10 C11 1.533(2)
C10 H10A 0.9900
C10 H10B 0.9900
C11 C12 1.525(2)
C11 H11 1.0000
C13 C14 1.505(2)
C13 C23 1.510(2)
C13 C24 1.513(2)
C15 C16 1.533(2)
C15 C20 1.535(2)
C15 H15 1.0000
C16 C17 1.525(2)
C16 H16A 0.9900
C16 H16B 0.9900
C17 C18 1.523(3)
C17 H17A 0.9900
C17 H17B 0.9900
C18 C19 1.524(3)
C18 H18A 0.9900
C18 H18B 0.9900
C19 H19A 0.9800
C19 H19B 0.9800
C19 H19C 0.9800
C21 H21A 0.9800
C21 H21B 0.9800
C21 H21C 0.9800
C22 H22A 0.9800
C22 H22B 0.9800
C22 H22C 0.9800
C23 C24 1.496(3)
C23 H23A 0.9900
C23 H23B 0.9900
C24 H24A 0.9900
C24 H24B 0.9900
C25 H25A 0.9900
C25 H25B 0.9900
C26 H26A 0.9800
C26 H26B 0.9800
C26 H26C 0.9800
C27 H27A 0.9800
C27 H27B 0.9800
C27 H27C 0.9800

loop_
_geom_hbond_atom_site_label_D
_geom_hbond_atom_site_label_H
_geom_hbond_atom_site_label_A
_geom_hbond_distance_DH
_geom_hbond_distance_HA
_geom_hbond_distance_DA
_geom_hbond_angle_DHA
_geom_hbond_site_symmetry_A
N1 H1 O6 0.87(2) 1.99(2) 2.858(2) 172.9(19) .
N4 H4 O4 0.83(2) 2.10(2) 2.9295(19) 175.8(19) 4_456
N5 H5 O3 0.85(2) 2.17(2) 2.9857(19) 162(2) .
C1 H1C O2 0.98 2.42 2.993(2) 117.2 .
C3 H3A O2 0.98 2.43 3.004(2) 117.0 .

loop_
_geom_torsion_atom_site_label_1
_geom_torsion_atom_site_label_2
_geom_torsion_atom_site_label_3
_geom_torsion_atom_site_label_4
_geom_torsion
C5 O1 C2 C3 66.6(2)
C5 O1 C2 C4 -175.11(15)
C5 O1 C2 C1 -57.5(2)
C2 O1 C5 O2 -9.9(2)
C2 O1 C5 N1 173.86(13)
C6 N1 C5 O2 26.7(2)
C6 N1 C5 O1 -157.06(13)
C5 N1 C6 C7 -151.49(14)
C5 N1 C6 C25 87.47(17)
C11 N3 C7 O3 4.4(2)
C8 N3 C7 O3 172.22(14)
C11 N3 C7 C6 -173.62(13)
C8 N3 C7 C6 -5.8(2)
N1 C6 C7 O3 -94.75(17)
C25 C6 C7 O3 26.6(2)
N1 C6 C7 N3 83.28(16)
C25 C6 C7 N3 -155.35(14)
C7 N3 C8 C9 -157.50(15)
C11 N3 C8 C9 10.98(18)
N3 C8 C9 C10 -29.33(17)
C8 C9 C10 C11 37.37(18)
C7 N3 C11 C12 61.96(18)
C8 N3 C11 C12 -107.47(15)
C7 N3 C11 C10 -178.45(14)
C8 N3 C11 C10 12.12(17)
C9 C10 C11 N3 -30.20(17)
C9 C10 C11 C12 87.27(17)
C13 N4 C12 O4 -3.5(2)
C13 N4 C12 C11 176.74(13)
N3 C11 C12 O4 50.1(2)
C10 C11 C12 O4 -63.2(2)
N3 C11 C12 N4 -130.05(14)
C10 C11 C12 N4 116.61(16)
C12 N4 C13 C14 -74.35(19)
C12 N4 C13 C23 73.5(2)
C12 N4 C13 C24 140.99(15)
C15 N5 C14 O5 1.2(3)
C15 N5 C14 C13 -177.48(14)
N4 C13 C14 O5 175.76(15)
C23 C13 C14 O5 27.6(2)
C24 C13 C14 O5 -39.6(2)
N4 C13 C14 N5 -5.5(2)
C23 C13 C14 N5 -153.69(15)
C24 C13 C14 N5 139.13(15)
C14 N5 C15 C16 143.97(15)
C14 N5 C15 C20 -96.94(18)
N5 C15 C16 C17 -56.35(19)
C20 C15 C16 C17 -176.34(14)
C15 C16 C17 C18 -59.1(2)
C16 C17 C18 C19 -58.7(2)
C21 N6 C20 O6 -1.8(3)
C22 N6 C20 O6 178.38(17)
C21 N6 C20 C15 175.45(15)
C22 N6 C20 C15 -4.4(3)
N5 C15 C20 O6 -65.1(2)
C16 C15 C20 O6 54.9(2)
N5 C15 C20 N6 117.58(16)
C16 C15 C20 N6 -122.37(16)
N4 C13 C23 C24 105.64(16)
C14 C13 C23 C24 -106.29(17)
N4 C13 C24 C23 -108.20(17)
C14 C13 C24 C23 106.78(16)
C26 N2 C25 C6 -79.67(17)
C27 N2 C25 C6 155.28(14)
N1 C6 C25 N2 -57.75(18)
C7 C6 C25 N2 -176.60(13)
